data_7225246
loop_
_publ_author_name
'Greatorex, Sam'
'Halcrow, Malcolm A.'

_publ_section_title
;
 Highly porous hydrogen-bond networks from a triptycene-based catechol
;
_journal_issue 25
_journal_name_full CrystEngComm
_journal_page_first 4695
_journal_paper_doi 10.1039/C6CE00966B
_journal_volume 18
_journal_year 2016
_chemical_formula_moiety 'C22 H18 O6, 2(C4 H10 O)'
_chemical_formula_sum 'C30 H38 O8'
_chemical_formula_weight 526.60
_chemical_name_systematic '9,10-Dimethyl-2,3,6,7,14,15-hexa-hydroxytriptycene diethyl ether solvate'
_space_group_IT_number 110
_symmetry_cell_setting tetragonal
_symmetry_space_group_name_Hall 'I 4bw -2c'
_symmetry_space_group_name_H-M 'I 41 c d'
_atom_sites_solution_hydrogens geom
_atom_sites_solution_primary direct
_atom_sites_solution_secondary difmap
_audit_creation_method SHELXL-97
_audit_update_record
;
2016-05-16 deposited with the CCDC.
2016-05-16 downloaded from the CCDC.
;
_cell_angle_alpha 90.00
_cell_angle_beta 90.00
_cell_angle_gamma 90.00
_cell_formula_units_Z 8
_cell_length_a 13.3213(2)
_cell_length_b 13.3213(2)
_cell_length_c 31.0721(6)
_cell_measurement_reflns_used 3717
_cell_measurement_temperature 120(2)
_cell_measurement_theta_max 73.25
_cell_measurement_theta_min 4.65
_cell_volume 5513.96(16)
_computing_cell_refinement 'CrysAlisPro, Agilent Technologies'
_computing_data_collection 'CrysAlisPro, Agilent Technologies'
_computing_data_reduction 'CrysAlisPro, Agilent Technologies'
_computing_molecular_graphics 'XSEED (Barbour, 2001)'
_computing_publication_material 'local program'
_computing_structure_refinement 'SHELXL-97 (Sheldrick, 1997)'
_computing_structure_solution 'SHELXS-97 (Sheldrick, 1990)'
_diffrn_ambient_temperature 120(2)
_diffrn_detector_area_resol_mean 5.3095
_diffrn_measured_fraction_theta_full 0.990
_diffrn_measured_fraction_theta_max 0.980
_diffrn_measurement_device_type 'SuperNova, Dual, Cu at zero, Atlas'
_diffrn_measurement_method '\w scans'
_diffrn_radiation_monochromator mirror
_diffrn_radiation_source 'SuperNova (Cu) X-ray Source'
_diffrn_radiation_type CuK\a
_diffrn_radiation_wavelength 1.54184
_diffrn_reflns_av_R_equivalents 0.0443
_diffrn_reflns_av_sigmaI/netI 0.0321
_diffrn_reflns_limit_h_max 16
_diffrn_reflns_limit_h_min -11
_diffrn_reflns_limit_k_max 14
_diffrn_reflns_limit_k_min -11
_diffrn_reflns_limit_l_max 36
_diffrn_reflns_limit_l_min -26
_diffrn_reflns_number 4812
_diffrn_reflns_theta_full 72.00
_diffrn_reflns_theta_max 73.46
_diffrn_reflns_theta_min 5.49
_diffrn_standards_decay_% 0
_diffrn_standards_interval_count 0
_diffrn_standards_interval_time 0
_diffrn_standards_number 0
_exptl_absorpt_coefficient_mu 0.748
_exptl_absorpt_correction_T_max 1.000
_exptl_absorpt_correction_T_min 0.356
_exptl_absorpt_correction_type multi-scan
_exptl_absorpt_process_details
; 
CrysAlisPro, Agilent Technologies,
Version 1.171.36.24 (release 03-12-2012 CrysAlis171 .NET)
Empirical absorption correction using spherical harmonics,
 implemented in SCALE3 ABSPACK scaling algorithm.
;
_exptl_crystal_colour red
_exptl_crystal_density_diffrn 1.269
_exptl_crystal_density_method 'not measured'
_exptl_crystal_description plate
_exptl_crystal_F_000 2256
_exptl_crystal_recrystallization_method 'Re-crystallisation from solvent'
_exptl_crystal_size_max 0.28
_exptl_crystal_size_mid 0.22
_exptl_crystal_size_min 0.06
_refine_diff_density_max 0.235
_refine_diff_density_min -0.324
_refine_diff_density_rms 0.062
_refine_ls_abs_structure_details 'Flack H D (1983), Acta Cryst. A39, 876-881'
_refine_ls_abs_structure_Flack 0.2(2)
_refine_ls_extinction_method none
_refine_ls_goodness_of_fit_ref 1.041
_refine_ls_hydrogen_treatment mixed
_refine_ls_matrix_type full
_refine_ls_number_parameters 177
_refine_ls_number_reflns 1401
_refine_ls_number_restraints 18
_refine_ls_restrained_S_all 1.047
_refine_ls_R_factor_all 0.0455
_refine_ls_R_factor_gt 0.0451
_refine_ls_shift/su_max 0.000
_refine_ls_shift/su_mean 0.000
_refine_ls_structure_factor_coef Fsqd
_refine_ls_weighting_details 'calc w=1/[\s^2^(Fo^2^)+(0.0928P)^2^+0.9450P] where P=(Fo^2^+2Fc^2^)/3'
_refine_ls_weighting_scheme calc
_refine_ls_wR_factor_gt 0.1161
_refine_ls_wR_factor_ref 0.1168
_reflns_number_gt 1377
_reflns_number_total 1401
_reflns_threshold_expression >2sigma(I)
_cod_data_source_file c6ce00966b2.cif
_cod_data_source_block sg004_Et2O
_cod_depositor_comments 'Adding full bibliography for 7225245--7225251.cif.'
_cod_database_code 7225246
_solvent_exptl_crystal_recrystallization_method 'ethanol-diethyl ether'

loop_
_symmetry_equiv_pos_as_xyz
'x, y, z'
'-y, x+1/2, z+1/4'
'-x, -y, z'
'y, -x+1/2, z+1/4'
'-x, y, z+1/2'
'x, -y, z+1/2'
'-y+1/2, -x, z+1/4'
'y+1/2, x, z+1/4'
'x+1/2, y+1/2, z+1/2'
'-y+1/2, x+1, z+3/4'
'-x+1/2, -y+1/2, z+1/2'
'y+1/2, -x+1, z+3/4'
'-x+1/2, y+1/2, z+1'
'x+1/2, -y+1/2, z+1'
'-y+1, -x+1/2, z+3/4'
'y+1, x+1/2, z+3/4'

loop_
_atom_site_label
_atom_site_type_symbol
_atom_site_fract_x
_atom_site_fract_y
_atom_site_fract_z
_atom_site_U_iso_or_equiv
_atom_site_adp_type
_atom_site_occupancy
_atom_site_symmetry_multiplicity
_atom_site_calc_flag
_atom_site_refinement_flags
_atom_site_disorder_assembly
_atom_site_disorder_group
C1 C 0.45929(18) 0.09660(17) 0.27093(7) 0.0174(4) Uani 1 1 d . . .
C2 C 0.42951(18) 0.18436(17) 0.29133(7) 0.0186(5) Uani 1 1 d . . .
H2 H 0.4737 0.2402 0.2927 0.022 Uiso 1 1 calc R . .
C3 C 0.33463(18) 0.19002(18) 0.30982(7) 0.0188(5) Uani 1 1 d . . .
C4 C 0.26815(17) 0.10984(18) 0.30668(7) 0.0190(5) Uani 1 1 d . . .
C5 C 0.29914(18) 0.02059(16) 0.28730(7) 0.0199(5) Uani 1 1 d . . .
H5 H 0.2550 -0.0353 0.2860 0.024 Uiso 1 1 calc R . .
C6 C 0.39466(18) 0.01407(17) 0.27007(7) 0.0173(4) Uani 1 1 d . . .
O7 O 0.30652(14) 0.27653(13) 0.33106(6) 0.0222(4) Uani 1 1 d D . .
H7 H 0.271(3) 0.264(3) 0.3547(9) 0.033 Uiso 1 1 d D . .
O8 O 0.17400(14) 0.12306(13) 0.32362(6) 0.0250(4) Uani 1 1 d D . .
H8 H 0.142(3) 0.0636(19) 0.3224(14) 0.038 Uiso 1 1 d D . .
C9 C 0.53258(16) 0.04159(16) 0.20300(8) 0.0163(5) Uani 1 1 d . . .
C10 C 0.56550(16) 0.08202(16) 0.16450(8) 0.0164(4) Uani 1 1 d . . .
H10 H 0.6098 0.1379 0.1645 0.020 Uiso 1 1 calc R . .
C11 C 0.53336(15) 0.04046(16) 0.12570(8) 0.0157(4) Uani 1 1 d . . .
O12 O 0.56033(12) 0.07721(13) 0.08617(5) 0.0185(4) Uani 1 1 d D . .
H12 H 0.6156(19) 0.112(2) 0.0888(11) 0.028 Uiso 1 1 d D . .
C13 C 0.56019(17) 0.07886(17) 0.24825(8) 0.0173(5) Uani 1 1 d . . .
C14 C 0.62832(17) 0.17041(17) 0.24807(8) 0.0200(5) Uani 1 1 d . . .
H14A H 0.6916 0.1537 0.2336 0.030 Uiso 1 1 calc R . .
H14B H 0.6421 0.1911 0.2778 0.030 Uiso 1 1 calc R . .
H14C H 0.5952 0.2254 0.2327 0.030 Uiso 1 1 calc R . .
C15A C 0.3066(6) 0.1330(6) 0.4270(3) 0.0461(19) Uiso 0.56 1 d PD A 1
H15A H 0.3106 0.0728 0.4451 0.069 Uiso 0.56 1 calc PR A 1
H15B H 0.3567 0.1820 0.4366 0.069 Uiso 0.56 1 calc PR A 1
H15C H 0.3195 0.1148 0.3970 0.069 Uiso 0.56 1 calc PR A 1
C16A C 0.2029(5) 0.1784(5) 0.4308(2) 0.0344(17) Uiso 0.56 1 d PD A 1
H16A H 0.1517 0.1297 0.4209 0.041 Uiso 0.56 1 calc PR A 1
H16B H 0.1885 0.1957 0.4611 0.041 Uiso 0.56 1 calc PR A 1
O17A O 0.1994(4) 0.2665(4) 0.40484(17) 0.0315(14) Uiso 0.56 1 d PD A 1
C18A C 0.0956(5) 0.3036(6) 0.4036(3) 0.0497(18) Uiso 0.56 1 d PD A 1
H18A H 0.0715 0.3162 0.4333 0.060 Uiso 0.56 1 calc PR A 1
H18B H 0.0514 0.2524 0.3903 0.060 Uiso 0.56 1 calc PR A 1
C19A C 0.0909(5) 0.3996(5) 0.3778(2) 0.0448(14) Uiso 0.56 1 d PD A 1
H19A H 0.0214 0.4237 0.3767 0.067 Uiso 0.56 1 calc PR A 1
H19B H 0.1149 0.3869 0.3484 0.067 Uiso 0.56 1 calc PR A 1
H19C H 0.1334 0.4506 0.3914 0.067 Uiso 0.56 1 calc PR A 1
C15B C 0.2749(6) 0.1350(5) 0.4256(2) 0.0258(15) Uiso 0.44 1 d PD B 2
H15D H 0.2699 0.0759 0.4442 0.039 Uiso 0.44 1 calc PR B 2
H15E H 0.3307 0.1773 0.4352 0.039 Uiso 0.44 1 calc PR B 2
H15F H 0.2867 0.1134 0.3958 0.039 Uiso 0.44 1 calc PR B 2
C16B C 0.1779(5) 0.1942(5) 0.4278(2) 0.0205(14) Uiso 0.44 1 d PD B 2
H16C H 0.1211 0.1511 0.4188 0.025 Uiso 0.44 1 calc PR B 2
H16D H 0.1658 0.2163 0.4578 0.025 Uiso 0.44 1 calc PR B 2
O17B O 0.1840(4) 0.2795(4) 0.40024(19) 0.0234(14) Uiso 0.44 1 d PD B 2
C18B C 0.0931(6) 0.3294(7) 0.3932(3) 0.044(2) Uiso 0.44 1 d PD B 2
H18C H 0.0430 0.2811 0.3821 0.053 Uiso 0.44 1 calc PR B 2
H18D H 0.1030 0.3821 0.3712 0.053 Uiso 0.44 1 calc PR B 2
C19B C 0.0542(7) 0.3757(7) 0.4332(3) 0.0514(19) Uiso 0.44 1 d PD B 2
H19D H -0.0093 0.4100 0.4271 0.077 Uiso 0.44 1 calc PR B 2
H19E H 0.1032 0.4245 0.4441 0.077 Uiso 0.44 1 calc PR B 2
H19F H 0.0431 0.3235 0.4549 0.077 Uiso 0.44 1 calc PR B 2

loop_
_atom_site_aniso_label
_atom_site_aniso_U_11
_atom_site_aniso_U_22
_atom_site_aniso_U_33
_atom_site_aniso_U_23
_atom_site_aniso_U_13
_atom_site_aniso_U_12
C1 0.0194(10) 0.0167(10) 0.0162(10) 0.0012(8) 0.0000(8) -0.0030(8)
C2 0.0223(10) 0.0173(10) 0.0162(10) 0.0005(8) -0.0006(8) -0.0046(8)
C3 0.0242(11) 0.0165(10) 0.0157(11) -0.0024(7) 0.0015(8) -0.0005(8)
C4 0.0195(11) 0.0196(10) 0.0179(11) -0.0003(8) 0.0018(8) -0.0020(8)
C5 0.0236(11) 0.0167(11) 0.0193(10) -0.0024(8) 0.0019(9) -0.0070(8)
C6 0.0211(10) 0.0154(10) 0.0153(10) 0.0002(8) 0.0004(8) -0.0037(8)
O7 0.0272(9) 0.0169(8) 0.0226(9) -0.0045(6) 0.0039(6) -0.0024(6)
O8 0.0239(9) 0.0207(8) 0.0305(10) -0.0047(7) 0.0113(7) -0.0056(7)
C9 0.0157(9) 0.0136(9) 0.0196(12) 0.0003(8) -0.0005(9) -0.0024(8)
C10 0.0151(9) 0.0156(10) 0.0186(12) 0.0001(8) -0.0006(8) -0.0015(7)
C11 0.0131(8) 0.0166(9) 0.0172(11) 0.0012(8) -0.0004(8) 0.0020(8)
O12 0.0170(8) 0.0226(8) 0.0161(8) 0.0029(6) 0.0004(6) -0.0037(6)
C13 0.0186(11) 0.0159(10) 0.0175(12) 0.0006(8) -0.0016(8) -0.0048(8)
C14 0.0202(10) 0.0175(11) 0.0222(11) 0.0018(8) -0.0010(9) -0.0069(9)

loop_
_atom_type_symbol
_atom_type_description
_atom_type_scat_dispersion_real
_atom_type_scat_dispersion_imag
_atom_type_scat_source
C C 0.0181 0.0091 'International Tables Vol C Tables 4.2.6.8 and 6.1.1.4'
H H 0.0000 0.0000 'International Tables Vol C Tables 4.2.6.8 and 6.1.1.4'
O O 0.0492 0.0322 'International Tables Vol C Tables 4.2.6.8 and 6.1.1.4'

loop_
_geom_angle_atom_site_label_1
_geom_angle_atom_site_label_2
_geom_angle_atom_site_label_3
_geom_angle
_geom_angle_site_symmetry_1
_geom_angle_site_symmetry_3
C2 C1 C6 119.7(2) . .
C2 C1 C13 126.1(2) . .
C6 C1 C13 114.2(2) . .
C1 C2 C3 119.6(2) . .
C1 C2 H2 120.2 . .
C3 C2 H2 120.2 . .
O7 C3 C2 119.3(2) . .
O7 C3 C4 120.1(2) . .
C2 C3 C4 120.5(2) . .
O8 C4 C3 117.2(2) . .
O8 C4 C5 123.1(2) . .
C3 C4 C5 119.8(2) . .
C6 C5 C4 119.5(2) . .
C6 C5 H5 120.2 . .
C4 C5 H5 120.2 . .
C5 C6 C1 120.7(2) . .
C5 C6 C13 125.6(2) . 3_655
C1 C6 C13 113.7(2) . 3_655
C3 O7 H7 113(2) . .
C4 O8 H8 108(3) . .
C10 C9 C9 120.13(13) . 3_655
C10 C9 C13 126.15(19) . .
C9 C9 C13 113.72(11) 3_655 .
C9 C10 C11 119.7(2) . .
C9 C10 H10 120.1 . .
C11 C10 H10 120.1 . .
O12 C11 C10 123.56(19) . .
O12 C11 C11 116.26(12) . 3_655
C10 C11 C11 120.13(13) . 3_655
C11 O12 H12 109(2) . .
C14 C13 C6 114.51(19) . 3_655
C14 C13 C9 113.52(19) . .
C6 C13 C9 103.74(17) 3_655 .
C14 C13 C1 113.62(19) . .
C6 C13 C1 105.33(19) 3_655 .
C9 C13 C1 105.08(17) . .
C13 C14 H14A 109.5 . .
C13 C14 H14B 109.5 . .
H14A C14 H14B 109.5 . .
C13 C14 H14C 109.5 . .
H14A C14 H14C 109.5 . .
H14B C14 H14C 109.5 . .
C16A C15A H15A 109.5 . .
C16A C15A H15B 109.5 . .
H15A C15A H15B 109.5 . .
C16A C15A H15C 109.5 . .
H15A C15A H15C 109.5 . .
H15B C15A H15C 109.5 . .
O17A C16A C15A 108.4(5) . .
O17A C16A H16A 110.0 . .
C15A C16A H16A 110.0 . .
O17A C16A H16B 110.0 . .
C15A C16A H16B 110.0 . .
H16A C16A H16B 108.4 . .
C16A O17A C18A 108.8(5) . .
O17A C18A C19A 109.7(6) . .
O17A C18A H18A 109.7 . .
C19A C18A H18A 109.7 . .
O17A C18A H18B 109.7 . .
C19A C18A H18B 109.7 . .
H18A C18A H18B 108.2 . .
C18A C19A H19A 109.5 . .
C18A C19A H19B 109.5 . .
H19A C19A H19B 109.5 . .
C18A C19A H19C 109.5 . .
H19A C19A H19C 109.5 . .
H19B C19A H19C 109.5 . .
C16B C15B H15D 109.5 . .
C16B C15B H15E 109.5 . .
H15D C15B H15E 109.5 . .
C16B C15B H15F 109.5 . .
H15D C15B H15F 109.5 . .
H15E C15B H15F 109.5 . .
O17B C16B C15B 109.8(5) . .
O17B C16B H16C 109.7 . .
C15B C16B H16C 109.7 . .
O17B C16B H16D 109.7 . .
C15B C16B H16D 109.7 . .
H16C C16B H16D 108.2 . .
C18B O17B C16B 115.0(6) . .
O17B C18B C19B 111.8(7) . .
O17B C18B H18C 109.3 . .
C19B C18B H18C 109.3 . .
O17B C18B H18D 109.3 . .
C19B C18B H18D 109.3 . .
H18C C18B H18D 107.9 . .
C18B C19B H19D 109.5 . .
C18B C19B H19E 109.5 . .
H19D C19B H19E 109.5 . .
C18B C19B H19F 109.5 . .
H19D C19B H19F 109.5 . .
H19E C19B H19F 109.5 . .

loop_
_geom_bond_atom_site_label_1
_geom_bond_atom_site_label_2
_geom_bond_distance
_geom_bond_site_symmetry_2
C1 C2 1.388(3) .
C1 C6 1.397(3) .
C1 C13 1.536(3) .
C2 C3 1.390(3) .
C2 H2 0.9500 .
C3 O7 1.380(3) .
C3 C4 1.391(3) .
C4 O8 1.372(3) .
C4 C5 1.395(3) .
C5 C6 1.383(3) .
C5 H5 0.9500 .
C6 C13 1.534(3) 3_655
O7 H7 0.889(19) .
O8 H8 0.903(19) .
C9 C10 1.384(3) .
C9 C9 1.407(4) 3_655
C9 C13 1.536(3) .
C10 C11 1.394(3) .
C10 H10 0.9500 .
C11 O12 1.370(3) .
C11 C11 1.397(4) 3_655
O12 H12 0.874(19) .
C13 C14 1.520(3) .
C13 C6 1.534(3) 3_655
C14 H14A 0.9800 .
C14 H14B 0.9800 .
C14 H14C 0.9800 .
C15A C16A 1.513(9) .
C15A H15A 0.9800 .
C15A H15B 0.9800 .
C15A H15C 0.9800 .
C16A O17A 1.424(8) .
C16A H16A 0.9900 .
C16A H16B 0.9900 .
O17A C18A 1.469(8) .
C18A C19A 1.512(9) .
C18A H18A 0.9900 .
C18A H18B 0.9900 .
C19A H19A 0.9800 .
C19A H19B 0.9800 .
C19A H19C 0.9800 .
C15B C16B 1.515(9) .
C15B H15D 0.9800 .
C15B H15E 0.9800 .
C15B H15F 0.9800 .
C16B O17B 1.426(8) .
C16B H16C 0.9900 .
C16B H16D 0.9900 .
O17B C18B 1.397(10) .
C18B C19B 1.481(11) .
C18B H18C 0.9900 .
C18B H18D 0.9900 .
C19B H19D 0.9800 .
C19B H19E 0.9800 .
C19B H19F 0.9800 .

loop_
_geom_hbond_atom_site_label_D
_geom_hbond_atom_site_label_H
_geom_hbond_atom_site_label_A
_geom_hbond_distance_DH
_geom_hbond_distance_HA
_geom_hbond_distance_DA
_geom_hbond_angle_DHA
_geom_hbond_site_symmetry_A
O7 H7 O17A 0.889(19) 1.83(2) 2.704(5) 169(4) .
O7 H7 O17B 0.889(19) 1.84(2) 2.699(6) 162(4) .
O8 H8 O12 0.903(19) 1.91(2) 2.790(2) 164(4) 4
O12 H12 O7 0.874(19) 1.82(2) 2.673(2) 166(3) 15_554
